data_7237372
loop_
_publ_author_name
'Lu, Bo'
'Zhang, Yujian'
'Yang, Xiaogang'
'Wang, Kai'
'Zou, Bo'
'Yan, Dongpeng'

_publ_section_title
;
 Piezochromic luminescence of AIE-active molecular co-crystals: tunable
 multiple hydrogen bonding and molecular packing
;
_journal_issue 36
_journal_name_full 'Journal of Materials Chemistry C'
_journal_page_first 9660
_journal_paper_doi 10.1039/C8TC02444H
_journal_volume 6
_journal_year 2018
_chemical_formula_sum 'C38 H20 F8 N2 O6'
_chemical_formula_weight 752.56
_chemical_melting_point 530.15
_chemical_properties_physical Light-sensitive
_space_group_crystal_system triclinic
_space_group_IT_number 2
_space_group_name_Hall '-P 1'
_space_group_name_H-M_alt 'P -1'
_atom_sites_solution_hydrogens geom
_audit_creation_method SHELXL-2014/7
_audit_update_record
;
2018-05-09 deposited with the CCDC.
2018-08-13 downloaded from the CCDC.
;
_cell_angle_alpha 63.940(3)
_cell_angle_beta 77.306(3)
_cell_angle_gamma 80.095(3)
_cell_formula_units_Z 1
_cell_length_a 9.3317(16)
_cell_length_b 9.3436(16)
_cell_length_c 10.5310(18)
_cell_measurement_reflns_used 1133
_cell_measurement_temperature 296(2)
_cell_measurement_theta_max 24.47
_cell_measurement_theta_min 2.45
_cell_volume 801.7(2)
_computing_cell_refinement 'Bruker SMART'
_computing_data_collection 'Bruker SMART'
_computing_data_reduction 'Bruker SAINT'
_computing_molecular_graphics 'Bruker SHELXTL'
_computing_publication_material 'Bruker SHELXTL'
_computing_structure_refinement 'SHELXL-2014/7 (Sheldrick, 2014)'
_computing_structure_solution 'Bruker SHELXTL'
_diffrn_ambient_temperature 296(2)
_diffrn_measured_fraction_theta_full 0.986
_diffrn_measured_fraction_theta_max 0.986
_diffrn_measurement_device_type 'CCD area detector'
_diffrn_measurement_method 'phi and omega scans'
_diffrn_radiation_type MoK\a
_diffrn_radiation_wavelength 0.71073
_diffrn_reflns_av_R_equivalents 0.0182
_diffrn_reflns_av_unetI/netI 0.0368
_diffrn_reflns_Laue_measured_fraction_full 0.986
_diffrn_reflns_Laue_measured_fraction_max 0.986
_diffrn_reflns_limit_h_max 11
_diffrn_reflns_limit_h_min -10
_diffrn_reflns_limit_k_max 10
_diffrn_reflns_limit_k_min -11
_diffrn_reflns_limit_l_max 12
_diffrn_reflns_limit_l_min -12
_diffrn_reflns_number 4307
_diffrn_reflns_point_group_measured_fraction_full 0.986
_diffrn_reflns_point_group_measured_fraction_max 0.986
_diffrn_reflns_theta_full 25.242
_diffrn_reflns_theta_max 25.498
_diffrn_reflns_theta_min 2.182
_exptl_absorpt_coefficient_mu 0.137
_exptl_absorpt_correction_T_max 0.75
_exptl_absorpt_correction_T_min 0.55
_exptl_absorpt_correction_type multi-scan
_exptl_absorpt_process_details SADABS
_exptl_crystal_colour green
_exptl_crystal_density_diffrn 1.559
_exptl_crystal_description block
_exptl_crystal_F_000 382
_exptl_crystal_preparation Luminescent
_exptl_crystal_recrystallization_method 'Re-crystallisation from solvent: CHCl3 and CH3OH'
_exptl_crystal_size_max 0.250
_exptl_crystal_size_mid 0.250
_exptl_crystal_size_min 0.200
_refine_diff_density_max 0.197
_refine_diff_density_min -0.207
_refine_diff_density_rms 0.046
_refine_ls_extinction_method none
_refine_ls_goodness_of_fit_ref 1.032
_refine_ls_hydrogen_treatment constr
_refine_ls_matrix_type full
_refine_ls_number_parameters 246
_refine_ls_number_reflns 2952
_refine_ls_number_restraints 0
_refine_ls_restrained_S_all 1.032
_refine_ls_R_factor_all 0.0770
_refine_ls_R_factor_gt 0.0456
_refine_ls_shift/su_max 0.000
_refine_ls_shift/su_mean 0.000
_refine_ls_structure_factor_coef Fsqd
_refine_ls_weighting_details 'w=1/[\s^2^(Fo^2^)+(0.0654P)^2^+0.1632P] where P=(Fo^2^+2Fc^2^)/3'
_refine_ls_weighting_scheme calc
_refine_ls_wR_factor_gt 0.1137
_refine_ls_wR_factor_ref 0.1379
_reflns_Friedel_coverage 0.000
_reflns_number_gt 1918
_reflns_number_total 2952
_reflns_threshold_expression 'I > 2\s(I)'
_cod_data_source_file c8tc02444h2.cif
_cod_data_source_block 1
_cod_database_code 7237372
_shelx_shelxl_version_number 2014/7
_shelx_space_group_comment
; 
The symmetry employed for this shelxl refinement is uniquely defined 
by the following loop, which should always be used as a source of 
symmetry information in preference to the above space-group names. 
They are only intended as comments. 
;
_shelx_estimated_absorpt_t_min 0.967
_shelx_estimated_absorpt_t_max 0.973

loop_
_space_group_symop_operation_xyz
'x, y, z'
'-x, -y, -z'

loop_
_atom_site_label
_atom_site_type_symbol
_atom_site_fract_x
_atom_site_fract_y
_atom_site_fract_z
_atom_site_U_iso_or_equiv
_atom_site_adp_type
_atom_site_occupancy
_atom_site_site_symmetry_order
_atom_site_calc_flag
_atom_site_refinement_flags_posn
_atom_site_refinement_flags_adp
C1 C 0.2030(3) 0.9186(3) 0.4844(3) 0.0506(6) Uani 1 1 d . .
C2 C 0.3618(2) 0.8603(3) 0.4652(3) 0.0438(6) Uani 1 1 d . .
C3 C 0.4176(3) 0.7054(3) 0.5414(3) 0.0467(6) Uani 1 1 d . .
C4 C 0.5657(3) 0.6561(3) 0.5244(3) 0.0482(6) Uani 1 1 d . .
C5 C 0.6675(2) 0.7606(3) 0.4269(3) 0.0452(6) Uani 1 1 d . .
C6 C 0.6130(2) 0.9147(3) 0.3505(3) 0.0456(6) Uani 1 1 d . .
C7 C 0.4659(3) 0.9641(3) 0.3689(3) 0.0456(6) Uani 1 1 d . .
C8 C -0.2858(3) 0.5098(3) 0.9097(3) 0.0596(7) Uani 1 1 d . .
H8 H -0.3798 0.5621 0.9014 0.072 Uiso 1 1 calc R U
C9 C -0.2571(3) 0.3912(3) 1.0394(3) 0.0599(8) Uani 1 1 d . .
H9 H -0.3313 0.3656 1.1190 0.072 Uiso 1 1 calc R U
C10 C -0.1186(3) 0.3098(3) 1.0521(3) 0.0526(7) Uani 1 1 d . .
H10 H -0.0998 0.2303 1.1402 0.063 Uiso 1 1 calc R U
C11 C -0.0074(2) 0.3471(3) 0.9330(3) 0.0434(6) Uani 1 1 d . .
C12 C -0.0380(3) 0.4699(3) 0.8050(3) 0.0540(7) Uani 1 1 d . .
H12 H 0.0360 0.4986 0.7253 0.065 Uiso 1 1 calc R U
C13 C -0.1764(3) 0.5508(3) 0.7933(3) 0.0594(7) Uani 1 1 d . .
H13 H -0.1951 0.6329 0.7063 0.071 Uiso 1 1 calc R U
C14 C 0.1421(2) 0.2675(3) 0.9358(3) 0.0465(6) Uani 1 1 d . .
H14 H 0.2137 0.3279 0.8645 0.056 Uiso 1 1 calc R U
C15 C 0.1932(2) 0.1220(3) 1.0241(2) 0.0413(6) Uani 1 1 d . .
C16 C 0.0946(2) 0.0119(3) 1.1348(3) 0.0451(6) Uani 1 1 d . .
C17 C 0.3508(2) 0.0599(3) 1.0123(2) 0.0388(5) Uani 1 1 d . .
C18 C 0.3919(2) -0.1029(3) 1.0733(3) 0.0468(6) Uani 1 1 d . .
H18 H 0.3195 -0.1737 1.1244 0.056 Uiso 1 1 calc R U
C19 C 0.4627(2) 0.1624(3) 0.9399(3) 0.0476(6) Uani 1 1 d . .
H19 H 0.4388 0.2723 0.9000 0.057 Uiso 1 1 calc R U
F1 F 0.32916(16) 0.59414(18) 0.63908(16) 0.0657(5) Uani 1 1 d . .
F2 F 0.61131(16) 0.50427(17) 0.60390(17) 0.0654(5) Uani 1 1 d . .
F3 F 0.70795(15) 1.02104(17) 0.25567(16) 0.0645(5) Uani 1 1 d . .
F4 F 0.42696(15) 1.11741(18) 0.28879(16) 0.0627(4) Uani 1 1 d . .
N1 N 0.0211(2) -0.0813(3) 1.2230(3) 0.0626(7) Uani 1 1 d . .
O1 O 0.11359(19) 0.8085(2) 0.5521(3) 0.0783(7) Uani 1 1 d . .
H1 H 0.0301 0.8491 0.5670 0.117 Uiso 1 1 calc R U
O2 O 0.1634(2) 1.0601(3) 0.4376(3) 0.0770(7) Uani 1 1 d . .
O3 O 0.81051(17) 0.7065(2) 0.4128(2) 0.0593(5) Uani 1 1 d . .
H3 H 0.8592 0.7797 0.3531 0.089 Uiso 1 1 calc R U

loop_
_atom_site_aniso_label
_atom_site_aniso_U_11
_atom_site_aniso_U_22
_atom_site_aniso_U_33
_atom_site_aniso_U_23
_atom_site_aniso_U_13
_atom_site_aniso_U_12
C1 0.0395(14) 0.0632(18) 0.0474(15) -0.0212(13) -0.0005(11) -0.0140(13)
C2 0.0324(12) 0.0544(15) 0.0447(14) -0.0212(12) 0.0007(10) -0.0118(11)
C3 0.0406(14) 0.0541(15) 0.0432(14) -0.0172(12) 0.0043(11) -0.0216(11)
C4 0.0457(14) 0.0444(14) 0.0501(15) -0.0152(12) -0.0037(12) -0.0105(11)
C5 0.0339(12) 0.0521(15) 0.0473(15) -0.0200(12) -0.0002(11) -0.0085(11)
C6 0.0353(13) 0.0520(15) 0.0413(14) -0.0136(12) 0.0072(10) -0.0170(11)
C7 0.0402(13) 0.0471(15) 0.0431(14) -0.0133(12) -0.0034(11) -0.0077(11)
C8 0.0341(14) 0.0578(17) 0.075(2) -0.0205(15) -0.0118(13) 0.0086(12)
C9 0.0387(14) 0.0587(17) 0.0639(18) -0.0179(14) 0.0052(13) 0.0028(12)
C10 0.0382(13) 0.0497(15) 0.0539(16) -0.0114(12) -0.0022(12) 0.0018(11)
C11 0.0337(12) 0.0396(13) 0.0511(15) -0.0144(11) -0.0059(11) -0.0028(10)
C12 0.0429(14) 0.0515(15) 0.0527(16) -0.0115(13) -0.0003(12) -0.0048(12)
C13 0.0505(16) 0.0539(16) 0.0579(17) -0.0087(13) -0.0157(14) 0.0034(13)
C14 0.0328(12) 0.0500(14) 0.0501(15) -0.0163(12) -0.0007(11) -0.0070(11)
C15 0.0292(12) 0.0460(14) 0.0456(14) -0.0174(11) -0.0025(10) -0.0046(10)
C16 0.0271(11) 0.0429(13) 0.0565(16) -0.0152(12) -0.0049(11) 0.0006(10)
C17 0.0273(11) 0.0442(13) 0.0422(13) -0.0166(11) -0.0034(10) -0.0031(10)
C18 0.0287(12) 0.0458(14) 0.0574(16) -0.0157(12) 0.0007(11) -0.0085(10)
C19 0.0321(12) 0.0400(13) 0.0599(16) -0.0135(12) -0.0019(11) -0.0039(10)
F1 0.0492(9) 0.0619(10) 0.0660(10) -0.0109(8) 0.0095(7) -0.0232(7)
F2 0.0555(9) 0.0484(9) 0.0746(11) -0.0102(8) -0.0065(8) -0.0089(7)
F3 0.0382(8) 0.0601(10) 0.0668(10) -0.0056(8) 0.0098(7) -0.0146(7)
F4 0.0441(8) 0.0552(9) 0.0643(10) -0.0068(8) 0.0001(7) -0.0049(7)
N1 0.0348(12) 0.0532(14) 0.0753(16) -0.0097(12) 0.0019(11) -0.0039(10)
O1 0.0352(10) 0.0695(13) 0.1002(16) -0.0116(12) 0.0055(11) -0.0168(9)
O2 0.0386(10) 0.0620(13) 0.1152(18) -0.0287(12) 0.0029(11) -0.0089(9)
O3 0.0376(10) 0.0537(11) 0.0700(13) -0.0161(9) 0.0051(9) -0.0068(8)

loop_
_atom_type_symbol
_atom_type_description
_atom_type_scat_dispersion_real
_atom_type_scat_dispersion_imag
_atom_type_scat_source
C C 0.0033 0.0016 'International Tables Vol C Tables 4.2.6.8 and 6.1.1.4'
H H 0.0000 0.0000 'International Tables Vol C Tables 4.2.6.8 and 6.1.1.4'
N N 0.0061 0.0033 'International Tables Vol C Tables 4.2.6.8 and 6.1.1.4'
O O 0.0106 0.0060 'International Tables Vol C Tables 4.2.6.8 and 6.1.1.4'
F F 0.0171 0.0103 'International Tables Vol C Tables 4.2.6.8 and 6.1.1.4'

loop_
_geom_angle_atom_site_label_1
_geom_angle_atom_site_label_2
_geom_angle_atom_site_label_3
_geom_angle
_geom_angle_site_symmetry_1
O2 C1 O1 123.5(2) .
O2 C1 C2 121.4(2) .
O1 C1 C2 115.1(2) .
C3 C2 C7 115.3(2) .
C3 C2 C1 124.1(2) .
C7 C2 C1 120.6(2) .
F1 C3 C4 115.9(2) .
F1 C3 C2 121.3(2) .
C4 C3 C2 122.8(2) .
F2 C4 C3 119.1(2) .
F2 C4 C5 119.8(2) .
C3 C4 C5 121.1(2) .
O3 C5 C6 124.5(2) .
O3 C5 C4 119.0(2) .
C6 C5 C4 116.5(2) .
F3 C6 C7 119.0(2) .
F3 C6 C5 118.7(2) .
C7 C6 C5 122.3(2) .
F4 C7 C6 116.6(2) .
F4 C7 C2 121.5(2) .
C6 C7 C2 121.9(2) .
C13 C8 C9 120.1(2) .
C13 C8 H8 120.0 .
C9 C8 H8 120.0 .
C8 C9 C10 120.4(3) .
C8 C9 H9 119.8 .
C10 C9 H9 119.8 .
C9 C10 C11 120.0(2) .
C9 C10 H10 120.0 .
C11 C10 H10 120.0 .
C12 C11 C10 118.4(2) .
C12 C11 C14 117.7(2) .
C10 C11 C14 123.9(2) .
C13 C12 C11 121.3(2) .
C13 C12 H12 119.4 .
C11 C12 H12 119.4 .
C8 C13 C12 119.8(2) .
C8 C13 H13 120.1 .
C12 C13 H13 120.1 .
C15 C14 C11 130.8(2) .
C15 C14 H14 114.6 .
C11 C14 H14 114.6 .
C14 C15 C16 121.0(2) .
C14 C15 C17 123.8(2) .
C16 C15 C17 115.21(19) .
N1 C16 C15 176.9(2) .
C18 C17 C19 117.6(2) .
C18 C17 C15 121.0(2) .
C19 C17 C15 121.5(2) .
C19 C18 C17 121.6(2) 2_657
C19 C18 H18 119.2 2_657
C17 C18 H18 119.2 .
C18 C19 C17 120.8(2) 2_657
C18 C19 H19 119.6 2_657
C17 C19 H19 119.6 .
C1 O1 H1 109.5 .
C5 O3 H3 109.5 .

loop_
_geom_bond_atom_site_label_1
_geom_bond_atom_site_label_2
_geom_bond_distance
_geom_bond_site_symmetry_2
C1 O2 1.211(3) .
C1 O1 1.285(3) .
C1 C2 1.491(3) .
C2 C3 1.383(3) .
C2 C7 1.393(3) .
C3 F1 1.343(3) .
C3 C4 1.378(3) .
C4 F2 1.342(3) .
C4 C5 1.385(3) .
C5 O3 1.343(3) .
C5 C6 1.375(3) .
C6 F3 1.346(2) .
C6 C7 1.371(3) .
C7 F4 1.338(3) .
C8 C13 1.365(4) .
C8 C9 1.376(4) .
C8 H8 0.9300 .
C9 C10 1.384(3) .
C9 H9 0.9300 .
C10 C11 1.393(3) .
C10 H10 0.9300 .
C11 C12 1.383(3) .
C11 C14 1.464(3) .
C12 C13 1.380(3) .
C12 H12 0.9300 .
C13 H13 0.9300 .
C14 C15 1.342(3) .
C14 H14 0.9300 .
C15 C16 1.437(3) .
C15 C17 1.485(3) .
C16 N1 1.143(3) .
C17 C18 1.387(3) .
C17 C19 1.393(3) .
C18 C19 1.377(3) 2_657
C18 H18 0.9300 .
C19 C18 1.377(3) 2_657
C19 H19 0.9300 .
O1 H1 0.8200 .
O3 H3 0.8200 .
